data_7219310
loop_
_publ_author_name
'Wahl, Helene'
'Haynes, Delia A.'
'le Roex, Tanya'

_publ_section_title
;
 A highly selective host based on the pamoate ion
;
_journal_issue 7
_journal_name_full CrystEngComm
_journal_page_first 1549
_journal_paper_doi 10.1039/C4CE02346C
_journal_volume 17
_journal_year 2015
_chemical_formula_moiety 'C23 H14 O6, 2(C11 H10 N), C3 H6 O'
_chemical_formula_sum 'C48 H40 N2 O7'
_chemical_formula_weight 756.82
_chemical_name_common '4-phenylpyridinium pamoate acetone solvate'
_space_group_crystal_system monoclinic
_space_group_IT_number 15
_space_group_name_Hall '-C 2yc'
_space_group_name_H-M_alt 'C 1 2/c 1'
_symmetry_space_group_name_Hall '-C 2yc'
_symmetry_space_group_name_H-M 'C 1 2/c 1'
_atom_sites_solution_hydrogens mixed
_atom_sites_solution_primary direct
_atom_sites_solution_secondary difmap
_audit_creation_method SHELXL-2014/7
_audit_update_record
;
2014-11-26 deposited with the CCDC.
2015-01-02 downloaded from the CCDC.
;
_cell_angle_alpha 90
_cell_angle_beta 118.915(3)
_cell_angle_gamma 90
_cell_formula_units_Z 4
_cell_length_a 27.121(6)
_cell_length_b 10.418(2)
_cell_length_c 15.424(3)
_cell_measurement_reflns_used 877
_cell_measurement_temperature 100(2)
_cell_measurement_theta_max 19.693
_cell_measurement_theta_min 2.654
_cell_volume 3814.7(13)
_computing_cell_refinement 'Bruker SAINT'
_computing_data_collection 'Bruker APEX2'
_computing_data_reduction 'Bruker SAINT'
_computing_molecular_graphics 'X-seed (Barbour, 2003; Atwood & Barbour, 2001)'
_computing_publication_material 'X-seed (Barbour, 2003; Atwood & Barbour, 2001)'
_computing_structure_refinement 'SHELXL-2014/7 (Sheldrick, 2014)'
_computing_structure_solution 'SHELXS-2013 (Sheldrick, 2013)'
_diffrn_ambient_temperature 100(2)
_diffrn_measured_fraction_theta_full 0.999
_diffrn_measured_fraction_theta_max 0.997
_diffrn_measurement_device_type 'Bruker SMART APEX'
_diffrn_measurement_method '\f and \w scans'
_diffrn_radiation_type MoK\a
_diffrn_radiation_wavelength 0.71073
_diffrn_reflns_av_R_equivalents 0.0734
_diffrn_reflns_av_unetI/netI 0.0933
_diffrn_reflns_Laue_measured_fraction_full 0.999
_diffrn_reflns_Laue_measured_fraction_max 0.997
_diffrn_reflns_limit_h_max 32
_diffrn_reflns_limit_h_min -33
_diffrn_reflns_limit_k_max 11
_diffrn_reflns_limit_k_min -13
_diffrn_reflns_limit_l_max 19
_diffrn_reflns_limit_l_min -15
_diffrn_reflns_number 10909
_diffrn_reflns_point_group_measured_fraction_full 0.999
_diffrn_reflns_point_group_measured_fraction_max 0.997
_diffrn_reflns_theta_full 25.242
_diffrn_reflns_theta_max 26.366
_diffrn_reflns_theta_min 1.716
_diffrn_source 'fine-focus sealed tube'
_exptl_absorpt_coefficient_mu 0.088
_exptl_absorpt_correction_type multi-scan
_exptl_absorpt_process_details 'symmetry-related measurements'
_exptl_crystal_colour colourless
_exptl_crystal_density_diffrn 1.318
_exptl_crystal_density_method 'not measured'
_exptl_crystal_description plate
_exptl_crystal_F_000 1592
_exptl_crystal_size_max 0.165
_exptl_crystal_size_mid 0.087
_exptl_crystal_size_min 0.078
_exptl_transmission_factor_max 0.9563
_exptl_transmission_factor_min 0.8605
_refine_diff_density_max 0.214
_refine_diff_density_min -0.222
_refine_diff_density_rms 0.052
_refine_ls_extinction_method none
_refine_ls_goodness_of_fit_ref 0.987
_refine_ls_hydrogen_treatment mixed
_refine_ls_matrix_type full
_refine_ls_number_parameters 288
_refine_ls_number_reflns 3884
_refine_ls_number_restraints 0
_refine_ls_restrained_S_all 0.987
_refine_ls_R_factor_all 0.1206
_refine_ls_R_factor_gt 0.0571
_refine_ls_shift/su_max 0.000
_refine_ls_shift/su_mean 0.000
_refine_ls_structure_factor_coef Fsqd
_refine_ls_weighting_details 'w=1/[\s^2^(Fo^2^)+(0.0516P)^2^] where P=(Fo^2^+2Fc^2^)/3'
_refine_ls_weighting_scheme calc
_refine_ls_wR_factor_gt 0.1110
_refine_ls_wR_factor_ref 0.1381
_reflns_Friedel_coverage 0.000
_reflns_number_gt 2090
_reflns_number_total 3884
_reflns_threshold_expression 'I > 2\s(I)'
_cod_data_source_file c4ce02346c2.cif
_cod_data_source_block 1Acetone
_cod_depositor_comments
;
The following automatic conversions were performed:

'_atom_sites_solution_primary' value 'Direct' changed to 'direct'
according to
/usr/data/users/saulius/crontab/automatic-downloads/rss-feeds/RSC/lib/dictionaries/cif_core.dic
dictionary named 'cif_core.dic' version 2.4.2 from
2011-04-26.

'_atom_sites_solution_secondary' value 'Difmap' changed
to 'difmap' according to
/usr/data/users/saulius/crontab/automatic-downloads/rss-feeds/RSC/lib/dictionaries/cif_core.dic
dictionary named 'cif_core.dic' version 2.4.2 from
2011-04-26.

'_exptl_absorpt_correction_type' value 'Multi-scan'
changed to 'multi-scan' according to
/usr/data/users/saulius/crontab/automatic-downloads/rss-feeds/RSC/lib/dictionaries/cif_core.dic
dictionary named 'cif_core.dic' version 2.4.2 from 2011-04-26.

Automatic conversion script
Id: cif_fix_values 2935 2014-11-11 08:27:57Z andrius 

 Adding full bibliography for 7219307--7219313.cif.
;
_cod_original_cell_volume 3814.5(15)
_cod_database_code 7219310
_shelx_shelxl_version_number 2014/7
_shelx_space_group_comment
;
The symmetry employed for this shelxl refinement is uniquely defined
by the following loop, which should always be used as a source of
symmetry information in preference to the above space-group names.
They are only intended as comments.
;
_shelx_estimated_absorpt_t_min 0.986
_shelx_estimated_absorpt_t_max 0.993

loop_
_space_group_symop_operation_xyz
'x, y, z'
'-x, y, -z+1/2'
'x+1/2, y+1/2, z'
'-x+1/2, y+1/2, -z+1/2'
'-x, -y, -z'
'x, -y, z-1/2'
'-x+1/2, -y+1/2, -z'
'x+1/2, -y+1/2, z-1/2'

loop_
_atom_site_label
_atom_site_type_symbol
_atom_site_fract_x
_atom_site_fract_y
_atom_site_fract_z
_atom_site_U_iso_or_equiv
_atom_site_adp_type
_atom_site_occupancy
_atom_site_site_symmetry_order
_atom_site_calc_flag
_atom_site_refinement_flags_posn
_atom_site_refinement_flags_adp
_atom_site_refinement_flags_occupancy
_atom_site_disorder_assembly
_atom_site_disorder_group
O1 O 0.23822(7) 0.66963(17) 0.85943(13) 0.0327(6) Uani 1 1 d . . . . .
N1 N 0.25785(9) 0.5706(2) 0.68097(16) 0.0306(7) Uani 1 1 d . . . . .
C1 C 0.19742(11) 0.5951(3) 0.81980(19) 0.0288(8) Uani 1 1 d . . . . .
O2 O 0.19290(7) 0.50843(17) 0.75652(13) 0.0324(6) Uani 1 1 d . . . . .
C2 C 0.15057(10) 0.6032(2) 0.84526(18) 0.0252(7) Uani 1 1 d . . . . .
O3 O 0.09071(7) 0.46153(17) 0.71144(13) 0.0325(6) Uani 1 1 d . . . . .
C3 C 0.09790(10) 0.5378(2) 0.78829(18) 0.0269(7) Uani 1 1 d . . . . .
O4 O 0.4208(2) 0.4920(7) 0.2452(4) 0.107(2) Uani 0.5 1 d . . P A -1
C4 C 0.05403(10) 0.5486(2) 0.81008(19) 0.0265(7) Uani 1 1 d . . . . .
C5 C 0.06340(10) 0.6213(2) 0.89514(18) 0.0279(8) Uani 1 1 d . . . . .
C6 C 0.02288(11) 0.6296(3) 0.92857(19) 0.0304(8) Uani 1 1 d . . . . .
H6 H -0.0125 0.5882 0.8919 0.036 Uiso 1 1 calc R U . . .
C7 C 0.03395(11) 0.6960(3) 1.0124(2) 0.0356(8) Uani 1 1 d . . . . .
H7 H 0.0060 0.7008 1.0326 0.043 Uiso 1 1 calc R U . . .
C8 C 0.08610(11) 0.7575(3) 1.06932(19) 0.0354(8) Uani 1 1 d . . . . .
H8 H 0.0932 0.8035 1.1274 0.042 Uiso 1 1 calc R U . . .
C9 C 0.12637(11) 0.7509(3) 1.04093(19) 0.0334(8) Uani 1 1 d . . . . .
H9 H 0.1616 0.7921 1.0798 0.040 Uiso 1 1 calc R U . . .
C10 C 0.11646(10) 0.6837(2) 0.95441(18) 0.0270(8) Uani 1 1 d . . . . .
C11 C 0.15821(10) 0.6736(2) 0.92511(18) 0.0282(7) Uani 1 1 d . . . . .
H11 H 0.1929 0.7176 0.9625 0.034 Uiso 1 1 calc R U . . .
C12 C 0.0000 0.4734(3) 0.7500 0.0298(10) Uani 1 2 d S T P . .
H12A H -0.0056 0.4170 0.7961 0.036 Uiso 0.5 1 calc R U P . .
H12B H 0.0056 0.4170 0.7039 0.036 Uiso 0.5 1 calc R U P . .
C13 C 0.26660(12) 0.4819(3) 0.6274(2) 0.0391(9) Uani 1 1 d . . . . .
H13 H 0.2543 0.3963 0.6266 0.047 Uiso 1 1 calc R U . . .
C14 C 0.29303(11) 0.5125(3) 0.5736(2) 0.0367(8) Uani 1 1 d . . . . .
H14 H 0.2989 0.4477 0.5362 0.044 Uiso 1 1 calc R U . . .
C15 C 0.31142(10) 0.6373(2) 0.57301(18) 0.0270(7) Uani 1 1 d . . . . .
C16 C 0.33798(10) 0.6728(2) 0.51200(18) 0.0275(7) Uani 1 1 d . . . . .
C17 C 0.33593(12) 0.5900(3) 0.4394(2) 0.0387(8) Uani 1 1 d . . . . .
H17 H 0.3174 0.5096 0.4292 0.046 Uiso 1 1 calc R U . . .
C18 C 0.36032(12) 0.6226(3) 0.3816(2) 0.0400(9) Uani 1 1 d . . . . .
H18 H 0.3592 0.5639 0.3336 0.048 Uiso 1 1 calc R U . . .
C19 C 0.38625(10) 0.7403(3) 0.3938(2) 0.0345(8) Uani 1 1 d . . . . .
H19 H 0.4030 0.7631 0.3542 0.041 Uiso 1 1 calc R U . . .
C20 C 0.38763(11) 0.8245(3) 0.4639(2) 0.0382(8) Uani 1 1 d . . . . .
H20 H 0.4048 0.9062 0.4718 0.046 Uiso 1 1 calc R U . . .
C21 C 0.36440(11) 0.7913(3) 0.5226(2) 0.0352(8) Uani 1 1 d . . . . .
H21 H 0.3663 0.8500 0.5713 0.042 Uiso 1 1 calc R U . . .
C22 C 0.30233(11) 0.7256(3) 0.63143(19) 0.0331(8) Uani 1 1 d . . . . .
H22 H 0.3150 0.8115 0.6351 0.040 Uiso 1 1 calc R U . . .
C23 C 0.27555(11) 0.6911(3) 0.6837(2) 0.0339(8) Uani 1 1 d . . . . .
H23 H 0.2694 0.7536 0.7224 0.041 Uiso 1 1 calc R U . . .
C24 C 0.4882(7) 0.5327(18) 0.1899(8) 0.164(8) Uani 0.5 1 d . . P A -1
H24A H 0.4563 0.5587 0.1265 0.245 Uiso 0.5 1 calc R U P A -1
H24B H 0.5064 0.4570 0.1799 0.245 Uiso 0.5 1 calc R U P A -1
H24C H 0.5155 0.6032 0.2164 0.245 Uiso 0.5 1 calc R U P A -1
C25 C 0.4676(3) 0.5010(9) 0.2617(6) 0.067(2) Uani 0.5 1 d . . P A -1
C26 C 0.5152(5) 0.4964(11) 0.3661(6) 0.088(4) Uani 0.5 1 d . . P A -1
H26A H 0.5000 0.4949 0.4121 0.132 Uiso 0.5 1 calc R U P A -1
H26C H 0.5390 0.5725 0.3790 0.132 Uiso 0.5 1 calc R U P A -1
H26B H 0.5377 0.4190 0.3752 0.132 Uiso 0.5 1 calc R U P A -1
H3O H 0.1238(12) 0.467(3) 0.7091(19) 0.047(9) Uiso 1 1 d . . . . .
H1N H 0.2341(13) 0.541(3) 0.721(2) 0.068(10) Uiso 1 1 d . . . . .

loop_
_atom_site_aniso_label
_atom_site_aniso_U_11
_atom_site_aniso_U_22
_atom_site_aniso_U_33
_atom_site_aniso_U_23
_atom_site_aniso_U_13
_atom_site_aniso_U_12
O1 0.0241(10) 0.0370(12) 0.0398(12) 0.0028(9) 0.0176(9) -0.0032(9)
N1 0.0261(12) 0.0363(15) 0.0309(14) 0.0013(11) 0.0149(11) 0.0000(11)
C1 0.0263(15) 0.0299(17) 0.0300(16) 0.0058(13) 0.0135(12) 0.0036(13)
O2 0.0289(11) 0.0322(12) 0.0420(12) 0.0005(9) 0.0219(9) 0.0002(8)
C2 0.0212(14) 0.0261(16) 0.0274(15) 0.0040(12) 0.0111(12) 0.0007(11)
O3 0.0247(11) 0.0361(13) 0.0405(12) -0.0058(9) 0.0186(9) -0.0019(9)
C3 0.0238(14) 0.0268(16) 0.0269(15) 0.0027(12) 0.0098(12) 0.0037(12)
O4 0.037(3) 0.209(7) 0.066(3) -0.024(4) 0.019(3) -0.012(4)
C4 0.0213(14) 0.0257(15) 0.0336(16) 0.0036(13) 0.0142(12) 0.0009(11)
C5 0.0245(14) 0.0282(16) 0.0310(16) 0.0081(13) 0.0134(12) 0.0022(12)
C6 0.0217(14) 0.0395(18) 0.0303(16) 0.0039(13) 0.0128(12) -0.0007(12)
C7 0.0307(16) 0.0443(19) 0.0376(17) 0.0005(15) 0.0212(14) -0.0013(14)
C8 0.0338(16) 0.0422(18) 0.0315(16) -0.0049(14) 0.0168(14) -0.0049(14)
C9 0.0271(15) 0.0374(18) 0.0352(17) -0.0020(14) 0.0146(13) -0.0028(13)
C10 0.0232(14) 0.0257(15) 0.0326(16) 0.0038(12) 0.0138(12) -0.0006(12)
C11 0.0212(14) 0.0294(16) 0.0332(16) 0.0063(13) 0.0125(12) -0.0013(12)
C12 0.026(2) 0.027(2) 0.038(2) 0.000 0.0169(18) 0.000
C13 0.0446(18) 0.0373(19) 0.0406(18) -0.0093(15) 0.0247(15) -0.0137(14)
C14 0.0460(17) 0.0318(17) 0.0421(17) -0.0109(14) 0.0291(14) -0.0102(14)
C15 0.0222(14) 0.0283(16) 0.0301(15) -0.0021(12) 0.0125(12) 0.0004(12)
C16 0.0243(14) 0.0272(16) 0.0317(16) -0.0009(13) 0.0140(12) 0.0004(12)
C17 0.0433(18) 0.0331(18) 0.0475(19) -0.0098(15) 0.0281(15) -0.0089(14)
C18 0.0444(18) 0.0442(19) 0.0411(18) -0.0091(15) 0.0284(15) -0.0091(15)
C19 0.0284(15) 0.0401(19) 0.0385(17) 0.0043(14) 0.0189(13) -0.0007(13)
C20 0.0406(17) 0.0317(17) 0.0495(19) -0.0044(15) 0.0275(15) -0.0087(14)
C21 0.0374(16) 0.0321(18) 0.0427(18) -0.0088(14) 0.0247(14) -0.0067(13)
C22 0.0350(16) 0.0300(17) 0.0395(17) 0.0009(14) 0.0221(14) -0.0010(13)
C23 0.0356(16) 0.0329(18) 0.0363(17) -0.0004(14) 0.0199(14) 0.0041(13)
C24 0.101(12) 0.31(2) 0.095(10) 0.071(12) 0.062(12) 0.043(13)
C25 0.021(4) 0.100(6) 0.067(5) 0.004(5) 0.011(4) 0.007(4)
C26 0.063(6) 0.079(7) 0.066(7) -0.002(6) -0.013(6) 0.001(5)

loop_
_atom_type_symbol
_atom_type_description
_atom_type_scat_dispersion_real
_atom_type_scat_dispersion_imag
_atom_type_scat_source
C C 0.0033 0.0016 'International Tables Vol C Tables 4.2.6.8 and 6.1.1.4'
H H 0.0000 0.0000 'International Tables Vol C Tables 4.2.6.8 and 6.1.1.4'
N N 0.0061 0.0033 'International Tables Vol C Tables 4.2.6.8 and 6.1.1.4'
O O 0.0106 0.0060 'International Tables Vol C Tables 4.2.6.8 and 6.1.1.4'

loop_
_geom_angle_atom_site_label_1
_geom_angle_atom_site_label_2
_geom_angle_atom_site_label_3
_geom_angle
_geom_angle_site_symmetry_1
_geom_angle_site_symmetry_3
C13 N1 C23 120.1(2) . .
C13 N1 H1N 117.8(15) . .
C23 N1 H1N 122.1(15) . .
O1 C1 O2 123.0(2) . .
O1 C1 C2 120.0(2) . .
O2 C1 C2 117.0(2) . .
C11 C2 C3 118.7(2) . .
C11 C2 C1 119.3(2) . .
C3 C2 C1 122.0(2) . .
C3 O3 H3O 105.6(17) . .
O3 C3 C4 118.7(2) . .
O3 C3 C2 119.4(2) . .
C4 C3 C2 121.9(2) . .
C3 C4 C5 118.2(2) . .
C3 C4 C12 119.8(2) . .
C5 C4 C12 121.7(2) . .
C6 C5 C4 122.6(2) . .
C6 C5 C10 117.0(2) . .
C4 C5 C10 120.3(2) . .
C7 C6 C5 121.2(2) . .
C7 C6 H6 119.4 . .
C5 C6 H6 119.4 . .
C6 C7 C8 121.1(3) . .
C6 C7 H7 119.5 . .
C8 C7 H7 119.5 . .
C9 C8 C7 119.8(3) . .
C9 C8 H8 120.1 . .
C7 C8 H8 120.1 . .
C8 C9 C10 120.9(2) . .
C8 C9 H9 119.6 . .
C10 C9 H9 119.6 . .
C11 C10 C9 121.6(2) . .
C11 C10 C5 118.4(2) . .
C9 C10 C5 120.0(2) . .
C2 C11 C10 122.4(2) . .
C2 C11 H11 118.8 . .
C10 C11 H11 118.8 . .
C4 C12 C4 117.9(3) . 2_556
C4 C12 H12A 107.8 . .
C4 C12 H12A 107.8 2_556 .
C4 C12 H12B 107.8 . .
C4 C12 H12B 107.8 2_556 .
H12A C12 H12B 107.2 . .
N1 C13 C14 121.0(3) . .
N1 C13 H13 119.5 . .
C14 C13 H13 119.5 . .
C13 C14 C15 120.9(3) . .
C13 C14 H14 119.5 . .
C15 C14 H14 119.5 . .
C22 C15 C14 115.9(2) . .
C22 C15 C16 122.7(2) . .
C14 C15 C16 121.4(2) . .
C17 C16 C21 117.3(3) . .
C17 C16 C15 120.9(2) . .
C21 C16 C15 121.7(2) . .
C18 C17 C16 121.4(3) . .
C18 C17 H17 119.3 . .
C16 C17 H17 119.3 . .
C19 C18 C17 120.1(3) . .
C19 C18 H18 120.0 . .
C17 C18 H18 120.0 . .
C20 C19 C18 119.3(3) . .
C20 C19 H19 120.3 . .
C18 C19 H19 120.3 . .
C21 C20 C19 120.6(3) . .
C21 C20 H20 119.7 . .
C19 C20 H20 119.7 . .
C20 C21 C16 121.2(3) . .
C20 C21 H21 119.4 . .
C16 C21 H21 119.4 . .
C23 C22 C15 121.3(3) . .
C23 C22 H22 119.4 . .
C15 C22 H22 119.4 . .
N1 C23 C22 120.8(3) . .
N1 C23 H23 119.6 . .
C22 C23 H23 119.6 . .
C25 C24 H24A 109.5 . .
C25 C24 H24B 109.5 . .
H24A C24 H24B 109.5 . .
C25 C24 H24C 109.5 . .
H24A C24 H24C 109.5 . .
H24B C24 H24C 109.5 . .
O4 C25 C24 127.5(10) . .
O4 C25 C26 120.7(8) . .
C24 C25 C26 111.5(11) . .
C25 C26 H26A 109.5 . .
C25 C26 H26C 109.5 . .
H26A C26 H26C 109.5 . .
C25 C26 H26B 109.5 . .
H26A C26 H26B 109.5 . .
H26C C26 H26B 109.5 . .

loop_
_geom_bond_atom_site_label_1
_geom_bond_atom_site_label_2
_geom_bond_distance
_geom_bond_site_symmetry_2
O1 C1 1.244(3) .
N1 C13 1.335(3) .
N1 C23 1.338(3) .
N1 H1N 1.13(3) .
C1 O2 1.291(3) .
C1 C2 1.503(3) .
C2 C11 1.361(3) .
C2 C3 1.436(3) .
O3 C3 1.361(3) .
O3 H3O 0.92(3) .
C3 C4 1.388(3) .
O4 C25 1.173(8) .
C4 C5 1.427(3) .
C4 C12 1.519(3) .
C5 C6 1.424(3) .
C5 C10 1.434(3) .
C6 C7 1.365(4) .
C6 H6 0.9500 .
C7 C8 1.408(3) .
C7 H7 0.9500 .
C8 C9 1.361(3) .
C8 H8 0.9500 .
C9 C10 1.413(3) .
C9 H9 0.9500 .
C10 C11 1.412(3) .
C11 H11 0.9500 .
C12 C4 1.519(3) 2_556
C12 H12A 0.9900 .
C12 H12B 0.9900 .
C13 C14 1.371(4) .
C13 H13 0.9500 .
C14 C15 1.395(3) .
C14 H14 0.9500 .
C15 C22 1.390(3) .
C15 C16 1.482(3) .
C16 C17 1.393(4) .
C16 C21 1.397(3) .
C17 C18 1.383(4) .
C17 H17 0.9500 .
C18 C19 1.381(4) .
C18 H18 0.9500 .
C19 C20 1.379(4) .
C19 H19 0.9500 .
C20 C21 1.373(4) .
C20 H20 0.9500 .
C21 H21 0.9500 .
C22 C23 1.368(3) .
C22 H22 0.9500 .
C23 H23 0.9500 .
C24 C25 1.498(13) .
C24 H24A 0.9800 .
C24 H24B 0.9800 .
C24 H24C 0.9800 .
C25 C26 1.500(11) .
C26 H26A 0.9800 .
C26 H26C 0.9800 .
C26 H26B 0.9800 .

loop_
_geom_hbond_atom_site_label_D
_geom_hbond_atom_site_label_H
_geom_hbond_atom_site_label_A
_geom_hbond_distance_DH
_geom_hbond_distance_HA
_geom_hbond_distance_DA
_geom_hbond_angle_DHA
O3 H3O O2 0.92(3) 1.70(3) 2.557(2) 153(2)
N1 H1N O1 1.13(3) 2.48(3) 3.216(3) 121.5(19)

loop_
_geom_torsion_atom_site_label_1
_geom_torsion_atom_site_label_2
_geom_torsion_atom_site_label_3
_geom_torsion_atom_site_label_4
_geom_torsion
_geom_torsion_site_symmetry_4
O1 C1 C2 C11 -13.0(3) .
O2 C1 C2 C11 166.8(2) .
O1 C1 C2 C3 167.5(2) .
O2 C1 C2 C3 -12.7(3) .
C11 C2 C3 O3 -176.5(2) .
C1 C2 C3 O3 3.0(4) .
C11 C2 C3 C4 2.5(4) .
C1 C2 C3 C4 -178.0(2) .
O3 C3 C4 C5 175.5(2) .
C2 C3 C4 C5 -3.6(4) .
O3 C3 C4 C12 1.5(3) .
C2 C3 C4 C12 -177.6(2) .
C3 C4 C5 C6 -174.7(2) .
C12 C4 C5 C6 -0.8(4) .
C3 C4 C5 C10 1.5(4) .
C12 C4 C5 C10 175.5(2) .
C4 C5 C6 C7 177.5(2) .
C10 C5 C6 C7 1.1(4) .
C5 C6 C7 C8 -0.7(4) .
C6 C7 C8 C9 -0.1(4) .
C7 C8 C9 C10 0.4(4) .
C8 C9 C10 C11 -178.6(3) .
C8 C9 C10 C5 0.1(4) .
C6 C5 C10 C11 177.9(2) .
C4 C5 C10 C11 1.4(4) .
C6 C5 C10 C9 -0.8(4) .
C4 C5 C10 C9 -177.3(2) .
C3 C2 C11 C10 0.7(4) .
C1 C2 C11 C10 -178.9(2) .
C9 C10 C11 C2 176.2(2) .
C5 C10 C11 C2 -2.6(4) .
C3 C4 C12 C4 -117.0(2) 2_556
C5 C4 C12 C4 69.1(2) 2_556
C23 N1 C13 C14 -0.8(4) .
N1 C13 C14 C15 -0.2(4) .
C13 C14 C15 C22 1.4(4) .
C13 C14 C15 C16 -177.5(2) .
C22 C15 C16 C17 -166.5(3) .
C14 C15 C16 C17 12.3(4) .
C22 C15 C16 C21 11.4(4) .
C14 C15 C16 C21 -169.7(2) .
C21 C16 C17 C18 1.6(4) .
C15 C16 C17 C18 179.6(2) .
C16 C17 C18 C19 -1.5(4) .
C17 C18 C19 C20 0.1(4) .
C18 C19 C20 C21 1.1(4) .
C19 C20 C21 C16 -1.1(4) .
C17 C16 C21 C20 -0.3(4) .
C15 C16 C21 C20 -178.3(2) .
C14 C15 C22 C23 -1.7(4) .
C16 C15 C22 C23 177.2(2) .
C13 N1 C23 C22 0.5(4) .
C15 C22 C23 N1 0.8(4) .
